data_4083769
loop_
_publ_author_name
'Samigullin, Kamil'
'Bolte, Michael'
'Lerner, Hans-Wolfram'
'Wagner, Matthias'

_publ_section_title
;
 Facile Synthesis of (3,5-(CF3)2C6H3)2BX (X = H, OMe, F, Cl, Br):
 Reagents for the Introduction of a Strong Boryl Acceptor Unit
;
_journal_name_full Organometallics
_journal_page_first 140626134355006
_journal_paper_doi 10.1021/om500476d
_journal_year 2014
_chemical_formula_moiety 'C32 H52 B2 F12 Li2 O4'
_chemical_formula_sum 'C32 H52 B2 F12 Li2 O4'
_chemical_formula_weight 764.24
_chemical_name_systematic ?
_space_group_IT_number 14
_symmetry_cell_setting monoclinic
_symmetry_space_group_name_Hall '-P 2ybc'
_symmetry_space_group_name_H-M 'P 1 21/c 1'
_atom_sites_solution_hydrogens geom
_atom_sites_solution_primary direct
_atom_sites_solution_secondary difmap
_audit_creation_method SHELXL-97
_cell_angle_alpha 90.00
_cell_angle_beta 97.129(13)
_cell_angle_gamma 90.00
_cell_formula_units_Z 2
_cell_length_a 11.7685(19)
_cell_length_b 8.6946(11)
_cell_length_c 20.394(3)
_cell_measurement_reflns_used 5528
_cell_measurement_temperature 173(2)
_cell_measurement_theta_max 26.02
_cell_measurement_theta_min 3.425
_cell_volume 2070.6(5)
_computing_cell_refinement 'X-Area (Stoe & Cie, 2001)'
_computing_data_collection 'X-Area (Stoe & Cie, 2001)'
_computing_data_reduction 'X-Area (Stoe & Cie, 2001)'
_computing_molecular_graphics 'XP in SHELXTL-Plus (Sheldrick, 1991)'
_computing_publication_material SHELXL97
_computing_structure_refinement 'SHELXL97 (Sheldrick, 2008) '
_computing_structure_solution 'SHELXS97 (Sheldrick, 2008) '
_diffrn_ambient_temperature 173(2)
_diffrn_measured_fraction_theta_full 0.996
_diffrn_measured_fraction_theta_max 0.984
_diffrn_measurement_device_type 'STOE IPDS II two-circle-diffractometer'
_diffrn_measurement_method \w
_diffrn_radiation_monochromator 'Genix 3D multilayer optics'
_diffrn_radiation_source 'Genix 3D I\mS microfocus X-ray source'
_diffrn_radiation_type MoK\a
_diffrn_radiation_wavelength 0.71073
_diffrn_reflns_av_R_equivalents 0.1082
_diffrn_reflns_av_sigmaI/netI 0.0841
_diffrn_reflns_limit_h_max 13
_diffrn_reflns_limit_h_min -14
_diffrn_reflns_limit_k_max 9
_diffrn_reflns_limit_k_min -10
_diffrn_reflns_limit_l_max 24
_diffrn_reflns_limit_l_min -24
_diffrn_reflns_number 13206
_diffrn_reflns_theta_full 25.00
_diffrn_reflns_theta_max 25.74
_diffrn_reflns_theta_min 3.42
_diffrn_standards_number 0
_exptl_absorpt_coefficient_mu 0.113
_exptl_absorpt_correction_T_max 0.9877
_exptl_absorpt_correction_T_min 0.9756
_exptl_absorpt_correction_type multi-scan
_exptl_absorpt_process_details 'X-Area (Stoe & Cie, 2001)'
_exptl_crystal_colour colourless
_exptl_crystal_density_diffrn 1.226
_exptl_crystal_density_method 'not measured'
_exptl_crystal_description block
_exptl_crystal_F_000 800
_exptl_crystal_size_max 0.22
_exptl_crystal_size_mid 0.15
_exptl_crystal_size_min 0.11
_refine_diff_density_max 0.564
_refine_diff_density_min -0.504
_refine_diff_density_rms 0.058
_refine_ls_extinction_method none
_refine_ls_goodness_of_fit_ref 1.030
_refine_ls_hydrogen_treatment mixed
_refine_ls_matrix_type full
_refine_ls_number_parameters 246
_refine_ls_number_reflns 3899
_refine_ls_number_restraints 0
_refine_ls_restrained_S_all 1.030
_refine_ls_R_factor_all 0.1398
_refine_ls_R_factor_gt 0.0813
_refine_ls_shift/su_max 0.000
_refine_ls_shift/su_mean 0.000
_refine_ls_structure_factor_coef Fsqd
_refine_ls_weighting_details 'calc w=1/[\s^2^(Fo^2^)+(0.1296P)^2^+0.1691P] where P=(Fo^2^+2Fc^2^)/3'
_refine_ls_weighting_scheme calc
_refine_ls_wR_factor_gt 0.2111
_refine_ls_wR_factor_ref 0.2438
_reflns_number_gt 2224
_reflns_number_total 3899
_reflns_threshold_expression I>2\s(I)
_cod_data_source_file om500476d_si_002.cif
_cod_data_source_block wa1561
_cod_depositor_comments
;
The following automatic conversions were performed:

'_symmetry_cell_setting' value 'Monoclinic' changed to 'monoclinic'
according to
/usr/data/users/saulius/crontab/automatic-downloads/rss-feeds/ACS/lib/dictionaries/cif_core.dic
dictionary named 'cif_core.dic' version 2.4.2 from 2011-04-26.

Automatic conversion script
Id: cif_fix_values 2281 2013-09-26 08:29:07Z andrius 
;
_cod_original_sg_symbol_H-M P21/c
_cod_database_code 4083769

loop_
_symmetry_equiv_pos_as_xyz
'x, y, z'
'-x, y+1/2, -z+1/2'
'-x, -y, -z'
'x, -y-1/2, z-1/2'

loop_
_atom_site_label
_atom_site_type_symbol
_atom_site_fract_x
_atom_site_fract_y
_atom_site_fract_z
_atom_site_U_iso_or_equiv
_atom_site_adp_type
_atom_site_occupancy
_atom_site_symmetry_multiplicity
_atom_site_calc_flag
_atom_site_refinement_flags
_atom_site_disorder_assembly
_atom_site_disorder_group
Li1 Li 0.5934(5) 0.4538(6) 0.0663(3) 0.0366(13) Uani 1 1 d . . .
B1 B 0.4194(3) 0.6217(4) 0.0521(2) 0.0327(8) Uani 1 1 d . . .
H1A H 0.417(3) 0.496(4) 0.0353(17) 0.030(8) Uiso 1 1 d . . .
H1B H 0.406(4) 0.701(4) 0.006(2) 0.048(11) Uiso 1 1 d . . .
H1C H 0.508(3) 0.641(4) 0.0799(19) 0.038(9) Uiso 1 1 d . . .
C1 C 0.3200(3) 0.6520(4) 0.09858(17) 0.0317(7) Uani 1 1 d . . .
C2 C 0.2886(3) 0.5401(4) 0.14190(17) 0.0353(8) Uani 1 1 d . . .
H2 H 0.3258 0.4430 0.1433 0.042 Uiso 1 1 calc R . .
C3 C 0.2047(3) 0.5656(4) 0.18327(18) 0.0385(8) Uani 1 1 d . . .
C4 C 0.1475(3) 0.7054(4) 0.1817(2) 0.0465(10) Uani 1 1 d . . .
H4 H 0.0894 0.7232 0.2092 0.056 Uiso 1 1 calc R . .
C5 C 0.1767(3) 0.8171(4) 0.1396(2) 0.0481(10) Uani 1 1 d . . .
C6 C 0.2611(3) 0.7911(4) 0.09791(19) 0.0398(9) Uani 1 1 d . . .
H6 H 0.2784 0.8702 0.0686 0.048 Uiso 1 1 calc R . .
C7 C 0.1746(4) 0.4422(5) 0.2294(2) 0.0488(10) Uani 1 1 d . . .
F71 F 0.0757(3) 0.3751(3) 0.20957(16) 0.0772(9) Uani 1 1 d . . .
F72 F 0.1671(3) 0.4969(3) 0.29022(13) 0.0724(8) Uani 1 1 d . . .
F73 F 0.2522(3) 0.3295(3) 0.23800(15) 0.0735(9) Uani 1 1 d . . .
C8 C 0.1164(4) 0.9679(5) 0.1361(3) 0.0738(17) Uani 1 1 d . . .
F81 F 0.0865(4) 1.0107(4) 0.1962(3) 0.132(2) Uani 1 1 d . . .
F82 F 0.0248(4) 0.9693(4) 0.0981(4) 0.214(4) Uani 1 1 d . . .
F83 F 0.1799(3) 1.0850(3) 0.12186(18) 0.0872(11) Uani 1 1 d . . .
O11 O 0.5520(2) 0.3034(3) 0.13272(13) 0.0441(7) Uani 1 1 d . . .
C11 C 0.4869(4) 0.1708(4) 0.1100(2) 0.0526(10) Uani 1 1 d . . .
H11A H 0.4540 0.1872 0.0635 0.063 Uiso 1 1 calc R . .
H11B H 0.4226 0.1586 0.1366 0.063 Uiso 1 1 calc R . .
C12 C 0.5564(5) 0.0257(5) 0.1145(4) 0.088(2) Uani 1 1 d . . .
H12A H 0.5076 -0.0609 0.0981 0.133 Uiso 1 1 calc R . .
H12B H 0.5876 0.0071 0.1606 0.133 Uiso 1 1 calc R . .
H12C H 0.6195 0.0361 0.0876 0.133 Uiso 1 1 calc R . .
C13 C 0.5725(5) 0.3141(5) 0.2034(2) 0.0643(12) Uani 1 1 d . . .
H13A H 0.6313 0.2378 0.2205 0.077 Uiso 1 1 calc R . .
H13B H 0.5012 0.2901 0.2224 0.077 Uiso 1 1 calc R . .
C14 C 0.6117(6) 0.4694(6) 0.2238(2) 0.0771(15) Uani 1 1 d . . .
H14A H 0.6244 0.4750 0.2721 0.116 Uiso 1 1 calc R . .
H14B H 0.5534 0.5448 0.2069 0.116 Uiso 1 1 calc R . .
H14C H 0.6835 0.4920 0.2059 0.116 Uiso 1 1 calc R . .
O21 O 0.7550(2) 0.5240(3) 0.08670(14) 0.0482(7) Uani 1 1 d . . .
C21 C 0.8546(7) 0.4490(9) 0.0681(4) 0.069(2) Uiso 0.695(15) 1 d P A 1
H21A H 0.9251 0.4950 0.0917 0.082 Uiso 0.695(15) 1 calc PR A 1
H21B H 0.8572 0.4587 0.0200 0.082 Uiso 0.695(15) 1 calc PR A 1
C22 C 0.8446(8) 0.2839(10) 0.0870(4) 0.078(3) Uiso 0.695(15) 1 d P A 1
H22A H 0.9116 0.2270 0.0760 0.117 Uiso 0.695(15) 1 calc PR A 1
H22B H 0.7750 0.2398 0.0629 0.117 Uiso 0.695(15) 1 calc PR A 1
H22C H 0.8406 0.2765 0.1347 0.117 Uiso 0.695(15) 1 calc PR A 1
C21' C 0.8385(16) 0.407(2) 0.1056(11) 0.071(6) Uiso 0.305(15) 1 d P A 2
H21C H 0.7972 0.3147 0.1187 0.085 Uiso 0.305(15) 1 calc PR A 2
H21D H 0.8876 0.4432 0.1455 0.085 Uiso 0.305(15) 1 calc PR A 2
C22' C 0.913(3) 0.358(4) 0.0580(16) 0.130(11) Uiso 0.305(15) 1 d P A 2
H22D H 0.9664 0.2789 0.0779 0.195 Uiso 0.305(15) 1 calc PR A 2
H22E H 0.9572 0.4462 0.0450 0.195 Uiso 0.305(15) 1 calc PR A 2
H22F H 0.8673 0.3151 0.0189 0.195 Uiso 0.305(15) 1 calc PR A 2
C23 C 0.7793(5) 0.6867(6) 0.0962(3) 0.0757(16) Uani 1 1 d . A .
H23A H 0.7170 0.7342 0.1178 0.091 Uiso 1 1 calc R . .
H23B H 0.8513 0.6983 0.1265 0.091 Uiso 1 1 calc R . .
C24 C 0.7903(7) 0.7694(8) 0.0359(4) 0.108(2) Uani 1 1 d . . .
H24A H 0.8074 0.8777 0.0461 0.162 Uiso 1 1 calc R A .
H24B H 0.7184 0.7621 0.0061 0.162 Uiso 1 1 calc R . .
H24C H 0.8525 0.7244 0.0144 0.162 Uiso 1 1 calc R . .

loop_
_atom_site_aniso_label
_atom_site_aniso_U_11
_atom_site_aniso_U_22
_atom_site_aniso_U_33
_atom_site_aniso_U_23
_atom_site_aniso_U_13
_atom_site_aniso_U_12
Li1 0.044(3) 0.034(3) 0.032(3) 0.000(2) 0.006(3) 0.008(2)
B1 0.036(2) 0.0332(18) 0.030(2) -0.0034(15) 0.0074(17) 0.0070(15)
C1 0.0271(17) 0.0343(15) 0.0332(18) -0.0071(13) 0.0014(14) 0.0045(13)
C2 0.0341(19) 0.0386(16) 0.0328(19) -0.0075(14) 0.0029(15) 0.0034(14)
C3 0.0317(19) 0.0440(18) 0.040(2) -0.0108(15) 0.0046(16) -0.0031(14)
C4 0.0268(19) 0.054(2) 0.061(3) -0.0183(19) 0.0149(18) -0.0022(15)
C5 0.029(2) 0.042(2) 0.074(3) -0.0137(18) 0.0114(19) 0.0053(15)
C6 0.0295(19) 0.0391(18) 0.051(2) -0.0046(16) 0.0072(17) 0.0033(14)
C7 0.042(2) 0.056(2) 0.051(3) -0.0047(18) 0.0169(19) -0.0046(18)
F71 0.0630(18) 0.0840(18) 0.083(2) 0.0131(15) 0.0014(15) -0.0326(14)
F72 0.086(2) 0.0893(18) 0.0460(15) -0.0037(13) 0.0237(14) -0.0016(14)
F73 0.076(2) 0.0701(16) 0.080(2) 0.0245(14) 0.0346(16) 0.0154(13)
C8 0.042(3) 0.049(2) 0.137(5) -0.006(3) 0.037(3) 0.0122(19)
F81 0.147(4) 0.0643(18) 0.211(5) -0.006(2) 0.124(4) 0.0279(19)
F82 0.100(3) 0.079(2) 0.419(10) -0.057(4) -0.139(5) 0.057(2)
F83 0.092(2) 0.0490(14) 0.131(3) 0.0065(15) 0.052(2) 0.0227(14)
O11 0.0547(17) 0.0407(13) 0.0356(14) 0.0034(10) -0.0001(12) -0.0009(11)
C11 0.045(2) 0.045(2) 0.068(3) 0.0045(19) 0.006(2) -0.0021(16)
C12 0.063(3) 0.042(2) 0.158(6) -0.007(3) 0.007(4) 0.001(2)
C13 0.082(4) 0.064(3) 0.044(3) 0.015(2) -0.005(2) 0.003(2)
C14 0.102(4) 0.082(3) 0.043(3) -0.013(2) -0.005(3) 0.012(3)
O21 0.0341(15) 0.0506(14) 0.0583(18) -0.0011(12) -0.0006(13) 0.0029(11)
C23 0.057(3) 0.070(3) 0.101(4) -0.018(3) 0.013(3) -0.020(2)
C24 0.096(5) 0.083(4) 0.137(7) 0.029(4) -0.016(4) -0.020(3)

loop_
_atom_type_symbol
_atom_type_description
_atom_type_scat_dispersion_real
_atom_type_scat_dispersion_imag
_atom_type_scat_source
C C 0.0033 0.0016 'International Tables Vol C Tables 4.2.6.8 and 6.1.1.4'
H H 0.0000 0.0000 'International Tables Vol C Tables 4.2.6.8 and 6.1.1.4'
B B 0.0013 0.0007 'International Tables Vol C Tables 4.2.6.8 and 6.1.1.4'
F F 0.0171 0.0103 'International Tables Vol C Tables 4.2.6.8 and 6.1.1.4'
Li Li -0.0003 0.0001 'International Tables Vol C Tables 4.2.6.8 and 6.1.1.4'
O O 0.0106 0.0060 'International Tables Vol C Tables 4.2.6.8 and 6.1.1.4'

loop_
_geom_angle_atom_site_label_1
_geom_angle_atom_site_label_2
_geom_angle_atom_site_label_3
_geom_angle
_geom_angle_site_symmetry_1
_geom_angle_site_symmetry_3
O11 Li1 O21 111.6(3) . .
O11 Li1 B1 119.8(3) . 3_665
O21 Li1 B1 103.0(2) . 3_665
O11 Li1 B1 101.3(2) . .
O21 Li1 B1 126.3(3) . .
B1 Li1 B1 95.2(2) 3_665 .
O11 Li1 Li1 120.9(3) . 3_665
O21 Li1 Li1 127.4(3) . 3_665
B1 Li1 Li1 47.80(17) 3_665 3_665
B1 Li1 Li1 47.44(16) . 3_665
O11 Li1 H1A 90.1(9) . .
O21 Li1 H1A 151.9(9) . .
B1 Li1 H1A 79.5(9) 3_665 .
B1 Li1 H1A 27.1(9) . .
Li1 Li1 H1A 37.2(9) 3_665 .
O11 Li1 H1C 106.1(10) . .
O21 Li1 H1C 102.1(12) . .
B1 Li1 H1C 112.9(12) 3_665 .
B1 Li1 H1C 26.0(12) . .
Li1 Li1 H1C 67.6(12) 3_665 .
H1A Li1 H1C 53.0(15) . .
C1 B1 Li1 130.6(3) . 3_665
C1 B1 Li1 132.0(3) . .
Li1 B1 Li1 84.8(2) 3_665 .
C1 B1 H1A 109.8(16) . .
Li1 B1 H1A 57.5(17) 3_665 .
Li1 B1 H1A 57.7(18) . .
C1 B1 H1B 110.4(19) . .
Li1 B1 H1B 52.0(19) 3_665 .
Li1 B1 H1B 117.6(19) . .
H1A B1 H1B 109(3) . .
C1 B1 H1C 111.7(18) . .
Li1 B1 H1C 117.6(18) 3_665 .
Li1 B1 H1C 48.6(17) . .
H1A B1 H1C 106(2) . .
H1B B1 H1C 110(3) . .
C6 C1 C2 116.2(3) . .
C6 C1 B1 122.1(3) . .
C2 C1 B1 121.7(3) . .
C3 C2 C1 122.4(3) . .
C3 C2 H2 118.8 . .
C1 C2 H2 118.8 . .
C4 C3 C2 120.2(3) . .
C4 C3 C7 119.3(3) . .
C2 C3 C7 120.5(3) . .
C5 C4 C3 118.5(3) . .
C5 C4 H4 120.7 . .
C3 C4 H4 120.7 . .
C4 C5 C6 121.2(3) . .
C4 C5 C8 120.0(3) . .
C6 C5 C8 118.7(4) . .
C1 C6 C5 121.5(3) . .
C1 C6 H6 119.3 . .
C5 C6 H6 119.3 . .
F71 C7 F73 106.2(3) . .
F71 C7 F72 106.5(3) . .
F73 C7 F72 105.1(4) . .
F71 C7 C3 113.1(4) . .
F73 C7 C3 113.3(3) . .
F72 C7 C3 112.0(3) . .
F82 C8 F83 109.0(6) . .
F82 C8 F81 104.8(5) . .
F83 C8 F81 101.7(4) . .
F82 C8 C5 114.2(5) . .
F83 C8 C5 114.3(4) . .
F81 C8 C5 111.7(5) . .
C11 O11 C13 113.2(3) . .
C11 O11 Li1 118.5(3) . .
C13 O11 Li1 128.1(3) . .
O11 C11 C12 113.1(4) . .
O11 C11 H11A 109.0 . .
C12 C11 H11A 109.0 . .
O11 C11 H11B 109.0 . .
C12 C11 H11B 109.0 . .
H11A C11 H11B 107.8 . .
C11 C12 H12A 109.5 . .
C11 C12 H12B 109.5 . .
H12A C12 H12B 109.5 . .
C11 C12 H12C 109.5 . .
H12A C12 H12C 109.5 . .
H12B C12 H12C 109.5 . .
O11 C13 C14 110.5(4) . .
O11 C13 H13A 109.5 . .
C14 C13 H13A 109.5 . .
O11 C13 H13B 109.5 . .
C14 C13 H13B 109.5 . .
H13A C13 H13B 108.1 . .
C13 C14 H14A 109.5 . .
C13 C14 H14B 109.5 . .
H14A C14 H14B 109.5 . .
C13 C14 H14C 109.5 . .
H14A C14 H14C 109.5 . .
H14B C14 H14C 109.5 . .
C21 O21 C23 109.0(4) . .
C21' O21 C23 122.7(9) . .
C21 O21 Li1 126.7(4) . .
C21' O21 Li1 116.3(8) . .
C23 O21 Li1 119.6(3) . .
O21 C21 C22 106.0(6) . .
O21 C21 H21A 110.5 . .
C22 C21 H21A 110.5 . .
O21 C21 H21B 110.5 . .
C22 C21 H21B 110.5 . .
H21A C21 H21B 108.7 . .
C21 C22 H22A 109.5 . .
C21 C22 H22B 109.5 . .
H22A C22 H22B 109.5 . .
C21 C22 H22C 109.5 . .
H22A C22 H22C 109.5 . .
H22B C22 H22C 109.5 . .
O21 C21' C22' 119(2) . .
O21 C21' H21C 107.6 . .
C22' C21' H21C 107.6 . .
O21 C21' H21D 107.6 . .
C22' C21' H21D 107.6 . .
H21C C21' H21D 107.1 . .
C21' C22' H22D 109.5 . .
C21' C22' H22E 109.5 . .
H22D C22' H22E 109.5 . .
C21' C22' H22F 109.5 . .
H22D C22' H22F 109.5 . .
H22E C22' H22F 109.5 . .
C24 C23 O21 114.1(5) . .
C24 C23 H23A 108.7 . .
O21 C23 H23A 108.7 . .
C24 C23 H23B 108.7 . .
O21 C23 H23B 108.7 . .
H23A C23 H23B 107.6 . .
C23 C24 H24A 109.5 . .
C23 C24 H24B 109.5 . .
H24A C24 H24B 109.5 . .
C23 C24 H24C 109.5 . .
H24A C24 H24C 109.5 . .
H24B C24 H24C 109.5 . .

loop_
_geom_bond_atom_site_label_1
_geom_bond_atom_site_label_2
_geom_bond_distance
_geom_bond_site_symmetry_2
Li1 O11 1.987(6) .
Li1 O21 1.991(7) .
Li1 B1 2.488(7) 3_665
Li1 B1 2.502(7) .
Li1 Li1 3.364(12) 3_665
Li1 H1A 2.12(4) .
Li1 H1C 1.95(4) .
B1 C1 1.616(4) .
B1 Li1 2.488(7) 3_665
B1 H1A 1.15(3) .
B1 H1B 1.17(4) .
B1 H1C 1.14(4) .
C1 C6 1.394(5) .
C1 C2 1.394(5) .
C2 C3 1.394(5) .
C2 H2 0.9500 .
C3 C4 1.388(5) .
C3 C7 1.498(5) .
C4 C5 1.368(6) .
C4 H4 0.9500 .
C5 C6 1.404(5) .
C5 C8 1.489(5) .
C6 H6 0.9500 .
C7 F71 1.320(5) .
C7 F73 1.336(5) .
C7 F72 1.341(5) .
C8 F82 1.247(7) .
C8 F83 1.316(5) .
C8 F81 1.368(7) .
O11 C11 1.429(5) .
O11 C13 1.435(5) .
C11 C12 1.501(6) .
C11 H11A 0.9900 .
C11 H11B 0.9900 .
C12 H12A 0.9800 .
C12 H12B 0.9800 .
C12 H12C 0.9800 .
C13 C14 1.470(7) .
C13 H13A 0.9900 .
C13 H13B 0.9900 .
C14 H14A 0.9800 .
C14 H14B 0.9800 .
C14 H14C 0.9800 .
O21 C21 1.433(8) .
O21 C21' 1.436(18) .
O21 C23 1.452(5) .
C21 C22 1.495(13) .
C21 H21A 0.9900 .
C21 H21B 0.9900 .
C22 H22A 0.9800 .
C22 H22B 0.9800 .
C22 H22C 0.9800 .
C21' C22' 1.45(4) .
C21' H21C 0.9900 .
C21' H21D 0.9900 .
C22' H22D 0.9800 .
C22' H22E 0.9800 .
C22' H22F 0.9800 .
C23 C24 1.445(9) .
C23 H23A 0.9900 .
C23 H23B 0.9900 .
C24 H24A 0.9800 .
C24 H24B 0.9800 .
C24 H24C 0.9800 .

loop_
_geom_torsion_atom_site_label_1
_geom_torsion_atom_site_label_2
_geom_torsion_atom_site_label_3
_geom_torsion_atom_site_label_4
_geom_torsion
_geom_torsion_site_symmetry_1
_geom_torsion_site_symmetry_4
O11 Li1 B1 C1 21.0(5) . .
O21 Li1 B1 C1 -106.8(4) . .
B1 Li1 B1 C1 142.9(4) 3_665 .
Li1 Li1 B1 C1 142.9(4) 3_665 .
O11 Li1 B1 Li1 -121.8(3) . 3_665
O21 Li1 B1 Li1 110.3(4) . 3_665
B1 Li1 B1 Li1 0.0 3_665 3_665
Li1 B1 C1 C6 -81.4(4) 3_665 .
Li1 B1 C1 C6 151.1(4) . .
Li1 B1 C1 C2 98.8(4) 3_665 .
Li1 B1 C1 C2 -28.8(5) . .
C6 C1 C2 C3 -1.1(5) . .
B1 C1 C2 C3 178.7(4) . .
C1 C2 C3 C4 1.0(6) . .
C1 C2 C3 C7 -179.5(4) . .
C2 C3 C4 C5 -0.9(6) . .
C7 C3 C4 C5 179.5(4) . .
C3 C4 C5 C6 1.1(7) . .
C3 C4 C5 C8 179.3(4) . .
C2 C1 C6 C5 1.2(6) . .
B1 C1 C6 C5 -178.6(4) . .
C4 C5 C6 C1 -1.3(7) . .
C8 C5 C6 C1 -179.6(4) . .
C4 C3 C7 F71 74.2(5) . .
C2 C3 C7 F71 -105.3(4) . .
C4 C3 C7 F73 -164.9(4) . .
C2 C3 C7 F73 15.5(6) . .
C4 C3 C7 F72 -46.1(5) . .
C2 C3 C7 F72 134.3(4) . .
C4 C5 C8 F82 -84.7(8) . .
C6 C5 C8 F82 93.6(7) . .
C4 C5 C8 F83 148.8(5) . .
C6 C5 C8 F83 -32.9(8) . .
C4 C5 C8 F81 34.0(7) . .
C6 C5 C8 F81 -147.7(4) . .
O21 Li1 O11 C11 -137.1(3) . .
B1 Li1 O11 C11 -16.7(4) 3_665 .
B1 Li1 O11 C11 86.1(3) . .
Li1 Li1 O11 C11 39.3(4) 3_665 .
O21 Li1 O11 C13 47.4(5) . .
B1 Li1 O11 C13 167.8(3) 3_665 .
B1 Li1 O11 C13 -89.4(4) . .
Li1 Li1 O11 C13 -136.2(4) 3_665 .
C13 O11 C11 C12 -77.4(5) . .
Li1 O11 C11 C12 106.5(5) . .
C11 O11 C13 C14 -165.0(4) . .
Li1 O11 C13 C14 10.7(6) . .
O11 Li1 O21 C21 85.3(6) . .
B1 Li1 O21 C21 -44.5(6) 3_665 .
B1 Li1 O21 C21 -151.1(5) . .
Li1 Li1 O21 C21 -90.7(6) 3_665 .
O11 Li1 O21 C21' 44.4(10) . .
B1 Li1 O21 C21' -85.4(10) 3_665 .
B1 Li1 O21 C21' 168.0(10) . .
Li1 Li1 O21 C21' -131.7(10) 3_665 .
O11 Li1 O21 C23 -122.1(4) . .
B1 Li1 O21 C23 108.1(4) 3_665 .
B1 Li1 O21 C23 1.5(5) . .
Li1 Li1 O21 C23 61.8(5) 3_665 .
C21' O21 C21 C22 36.5(14) . .
C23 O21 C21 C22 156.3(6) . .
Li1 O21 C21 C22 -48.8(8) . .
C21 O21 C21' C22' -12.1(17) . .
C23 O21 C21' C22' -89(2) . .
Li1 O21 C21' C22' 105(2) . .
C21 O21 C23 C24 70.1(7) . .
C21' O21 C23 C24 107.5(12) . .
Li1 O21 C23 C24 -86.9(5) . .
